data_2105358
loop_
_publ_author_name
'Michelet, A.'
'Khodadad, P.'
'Rodier, N.'
'Toffoli, P.'

_publ_section_title
;
 Structure de l'hexathiodiphosphate(IV) d'argent
;
_journal_name_full 'Acta Crystallographica B (24,1968-38,1982)'
_journal_page_first 706
_journal_page_last 710
_journal_paper_doi 10.1107/S0567740882003914
_journal_volume 38
_journal_year 1982
_chemical_formula_sum 'Ag2 P S3'
_chemical_name_systematic 'Ag2 (P S3)'
_space_group_IT_number 14
_symmetry_space_group_name_Hall '-P 2ybc'
_symmetry_space_group_name_H-M 'P 1 21/c 1'
_cell_angle_alpha 90
_cell_angle_beta 161.3
_cell_angle_gamma 90
_cell_formula_units_Z 12
_cell_length_a 20.291
_cell_length_b 11.797
_cell_length_c 19.616
_cell_volume 1505.451
_citation_journal_id_ASTM ACBCAR
_cod_data_source_file silver2-3_170.cif
_cod_data_source_block Ag2P1S3
_cod_original_formula_sum 'Ag2 P1 S3'
_cod_database_code 2105358

loop_
_symmetry_equiv_pos_as_xyz
x,y,z
-x,y+1/2,-z+1/2
-x,-y,-z
x,-y-1/2,z-1/2

loop_
_atom_site_label
_atom_site_type_symbol
_atom_site_fract_x
_atom_site_fract_y
_atom_site_fract_z
_atom_site_occupancy
_atom_site_U_iso_or_equiv
S9 S 0.352 0.2295 0.5815 1 0.0
Ag1 Ag 0.5262 0.1048 0.631 1 0.0
Ag3 Ag 0.0777 0.406 0.4837 1 0.0
S4 S 0.9062 0.1092 0.0154 1 0.0
S2 S 0.5377 0.607 0.1447 1 0.0
Ag6 Ag 0.9588 0.2839 0.2427 1 0.0
P3 P 0.1674 0.2311 0.3985 1 0.0
P1 P 0.465 0.5092 0.9742 1 0.0
S7 S 0.9129 0.2948 0.2077 1 0.0
S5 S 0.2956 0.058 0.3536 1 0.0
S8 S 0.3142 0.249 0.5632 1 0.0
Ag4 Ag 0.4772 0.1251 0.6022 1 0.0
Ag2 Ag 0.5678 0.3331 0.9009 1 0.0
S3 S 0.1686 0.4909 0.6595 1 0.0
S1 S 0.6567 0.4417 0.0984 1 0.0
S6 S 0.8793 0.132 0.0113 1 0.0
P2 P 0.0494 0.1265 0.1759 1 0.0
Ag5 Ag 0.9166 0.5094 0.426 1 0.0
